data_7042481
loop_
_publ_author_name
'Rasheed, O. K.'
'McDouall, J. J. W.'
'Muryn, C. A.'
'Raftery, J.'
'Vitorica-Yrezabal, I J'
'Quayle, P.'

_publ_section_title
;
 The assembly of &quot;S3N&quot;-ligands decorated with an azo-dye as
 potential sensors for heavy metal ions.
;
_journal_issue 16
_journal_name_full 'Dalton transactions (Cambridge, England : 2003)'
_journal_page_first 5229
_journal_page_last 5239
_journal_paper_doi 10.1039/c7dt00569e
_journal_volume 46
_journal_year 2017
_chemical_formula_moiety 'C11 H16 Br Cu N2 O4 S3, N O3'
_chemical_formula_sum 'C11 H16 Br Cu N3 O7 S3'
_chemical_formula_weight 541.90
_chemical_name_systematic
;
 ? 
;
_space_group_crystal_system monoclinic
_space_group_IT_number 14
_space_group_name_Hall '-P 2ybc'
_space_group_name_H-M_alt 'P 1 21/c 1'
_symmetry_space_group_name_Hall '-P 2ybc'
_symmetry_space_group_name_H-M 'P 1 21/c 1'
_atom_sites_solution_hydrogens mixed
_audit_creation_date 2017-03-06
_audit_creation_method
;
Olex2 1.2
(compiled 2017.03.02 svn.r3394 for OlexSys, GUI svn.r5324)
;
_audit_update_record
;
2017-03-14 deposited with the CCDC.
2017-03-14 downloaded from the CCDC.
;
_cell_angle_alpha 90
_cell_angle_beta 100.8650(10)
_cell_angle_gamma 90
_cell_formula_units_Z 4
_cell_length_a 7.7435(2)
_cell_length_b 19.9374(4)
_cell_length_c 11.9344(3)
_cell_measurement_reflns_used 2907
_cell_measurement_temperature 100(2)
_cell_measurement_theta_max 72.00
_cell_measurement_theta_min 4.38
_cell_volume 1809.47(7)
_computing_cell_refinement 'Bruker SAINT'
_computing_data_collection 'Bruker APEX2'
_computing_data_reduction 'Bruker SAINT'
_computing_molecular_graphics 'Olex2 (Dolomanov et al., 2009)'
_computing_publication_material 'Olex2 (Dolomanov et al., 2009)'
_computing_structure_refinement 'ShelXL (Sheldrick, 2015)'
_computing_structure_solution 'SHELXS-97 (Sheldrick, 2008)'
_diffrn_ambient_temperature 100.15
_diffrn_measured_fraction_theta_full 0.977
_diffrn_measured_fraction_theta_max 0.960
_diffrn_measurement_device_type 'Bruker APEX-II CCD'
_diffrn_measurement_method '\f and \w scans'
_diffrn_radiation_type CuK\a
_diffrn_radiation_wavelength 1.54178
_diffrn_reflns_av_R_equivalents 0.0276
_diffrn_reflns_av_unetI/netI 0.0370
_diffrn_reflns_Laue_measured_fraction_full 0.977
_diffrn_reflns_Laue_measured_fraction_max 0.960
_diffrn_reflns_limit_h_max 8
_diffrn_reflns_limit_h_min -9
_diffrn_reflns_limit_k_max 24
_diffrn_reflns_limit_k_min -18
_diffrn_reflns_limit_l_max 12
_diffrn_reflns_limit_l_min -14
_diffrn_reflns_number 6852
_diffrn_reflns_point_group_measured_fraction_full 0.977
_diffrn_reflns_point_group_measured_fraction_max 0.960
_diffrn_reflns_theta_full 67.679
_diffrn_reflns_theta_max 71.994
_diffrn_reflns_theta_min 4.376
_exptl_absorpt_coefficient_mu 7.920
_exptl_absorpt_correction_T_max 0.8577
_exptl_absorpt_correction_T_min 0.616611
_exptl_absorpt_correction_type multi-scan
_exptl_absorpt_process_details SADABS
_exptl_crystal_colour blue
_exptl_crystal_colour_primary blue
_exptl_crystal_density_diffrn 1.989
_exptl_crystal_density_method 'not measured'
_exptl_crystal_description plate
_exptl_crystal_F_000 1084
_exptl_crystal_size_max 0.13
_exptl_crystal_size_mid 0.09
_exptl_crystal_size_min 0.02
_refine_diff_density_max 1.799
_refine_diff_density_min -0.544
_refine_diff_density_rms 0.108
_refine_ls_extinction_method none
_refine_ls_goodness_of_fit_ref 1.047
_refine_ls_hydrogen_treatment mixed
_refine_ls_matrix_type full
_refine_ls_number_parameters 241
_refine_ls_number_reflns 3416
_refine_ls_number_restraints 4
_refine_ls_restrained_S_all 1.047
_refine_ls_R_factor_all 0.0443
_refine_ls_R_factor_gt 0.0367
_refine_ls_shift/su_max 0.002
_refine_ls_shift/su_mean 0.000
_refine_ls_structure_factor_coef Fsqd
_refine_ls_weighting_details 'w=1/[\s^2^(Fo^2^)+(0.0576P)^2^+1.5897P] where P=(Fo^2^+2Fc^2^)/3'
_refine_ls_weighting_scheme calc
_refine_ls_wR_factor_gt 0.0935
_refine_ls_wR_factor_ref 0.0979
_reflns_Friedel_coverage 0.000
_reflns_number_gt 2926
_reflns_number_total 3416
_reflns_threshold_expression 'I > 2\s(I)'
_cod_data_source_file c7dt00569e2.cif
_cod_data_source_block s4114ma
_cod_depositor_comments 'Adding full bibliography for 7042479--7042485.cif.'
_cod_database_code 7042481
_shelxl_version_number 2014/6
_shelx_space_group_comment
;
The symmetry employed for this shelxl refinement is uniquely defined
by the following loop, which should always be used as a source of
symmetry information in preference to the above space-group names.
They are only intended as comments.
;
_shelx_estimated_absorpt_t_max 0.858
_shelx_estimated_absorpt_t_min 0.426
_olex2_refinement_description
;
1. Fixed Uiso
 At 1.2 times of:
  All C(H) groups, All C(H,H) groups
 At 1.5 times of:
  All O(H,H) groups
2. Restrained distances
 O1-H1A = O1-H1B
 0.87 with sigma of 0.02
 H1A-H1B
 1.38 with sigma of 0.04
 Cu1-H1A \\sim Cu1-H1B
 with sigma of 0.02
3.a Secondary CH2 refined with riding coordinates:
 C4(H4A,H4B), C5(H5A,H5B), C6(H6A,H6B), C7(H7A,H7B), C8(H8A,H8B), C9(H9A,H9B)
3.b Aromatic/amide H refined with riding coordinates:
 C2(H2), C11(H11)
;
_olex2_submission_special_instructions 'No special instructions were received'

loop_
_space_group_symop_operation_xyz
'x, y, z'
'-x, y+1/2, -z+1/2'
'-x, -y, -z'
'x, -y-1/2, z-1/2'

loop_
_atom_site_label
_atom_site_type_symbol
_atom_site_fract_x
_atom_site_fract_y
_atom_site_fract_z
_atom_site_U_iso_or_equiv
_atom_site_adp_type
_atom_site_occupancy
_atom_site_site_symmetry_order
_atom_site_calc_flag
_atom_site_refinement_flags_posn
Br1 Br 0.71498(5) 0.59351(2) 1.10837(3) 0.02689(13) Uani 1 1 d .
C1 C 0.5312(4) 0.58687(17) 0.9813(3) 0.0197(7) Uani 1 1 d .
C2 C 0.3673(5) 0.61363(17) 0.9862(3) 0.0203(7) Uani 1 1 d .
H2 H 0.3434 0.6319 1.0552 0.024 Uiso 1 1 calc R
C3 C 0.2395(4) 0.61293(17) 0.8878(3) 0.0182(6) Uani 1 1 d .
C4 C 0.0580(4) 0.64088(18) 0.8900(3) 0.0211(7) Uani 1 1 d .
H4A H 0.0703 0.6801 0.9417 0.025 Uiso 1 1 calc R
H4B H -0.0108 0.6064 0.9221 0.025 Uiso 1 1 calc R
C5 C 0.0200(4) 0.75121(17) 0.7400(3) 0.0224(7) Uani 1 1 d .
H5A H -0.0537 0.7731 0.6732 0.027 Uiso 1 1 calc R
H5B H 0.0054 0.7769 0.8086 0.027 Uiso 1 1 calc R
C6 C 0.2103(4) 0.75603(17) 0.7272(3) 0.0198(7) Uani 1 1 d .
H6A H 0.2861 0.7320 0.7906 0.024 Uiso 1 1 calc R
H6B H 0.2474 0.8036 0.7298 0.024 Uiso 1 1 calc R
C7 C 0.4581(4) 0.68807(18) 0.6146(3) 0.0196(7) Uani 1 1 d .
H7A H 0.5387 0.7241 0.5995 0.024 Uiso 1 1 calc R
H7B H 0.4950 0.6731 0.6946 0.024 Uiso 1 1 calc R
C8 C 0.4639(4) 0.62919(19) 0.5329(3) 0.0224(7) Uani 1 1 d .
H8A H 0.5876 0.6143 0.5411 0.027 Uiso 1 1 calc R
H8B H 0.4267 0.6458 0.4539 0.027 Uiso 1 1 calc R
C9 C 0.4516(4) 0.52125(19) 0.6821(3) 0.0218(7) Uani 1 1 d .
H9A H 0.4153 0.4739 0.6874 0.026 Uiso 1 1 calc R
H9B H 0.5783 0.5214 0.6786 0.026 Uiso 1 1 calc R
C10 C 0.4268(4) 0.55717(17) 0.7879(3) 0.0183(6) Uani 1 1 d .
C11 C 0.5613(4) 0.55628(18) 0.8829(3) 0.0204(7) Uani 1 1 d .
H11 H 0.6707 0.5353 0.8803 0.024 Uiso 1 1 calc R
Cu1 Cu 0.09954(6) 0.59899(2) 0.64479(4) 0.01402(13) Uani 1 1 d D
N1 N 0.2703(3) 0.58697(14) 0.7890(2) 0.0155(5) Uani 1 1 d .
N2 N -0.0676(4) 0.46773(16) 0.7135(3) 0.0216(6) Uani 1 1 d .
N3 N 0.6820(4) 0.73248(15) 0.3967(3) 0.0200(6) Uani 1 1 d .
O1 O -0.0865(3) 0.60175(12) 0.5122(2) 0.0179(5) Uani 1 1 d D
H1A H -0.110(5) 0.6421(11) 0.489(3) 0.027 Uiso 1 1 d DR
H1B H -0.061(5) 0.5790(19) 0.457(2) 0.027 Uiso 1 1 d DR
O2 O 0.0409(3) 0.48429(12) 0.6504(2) 0.0211(5) Uani 1 1 d .
O3 O -0.1117(3) 0.51048(15) 0.7774(3) 0.0333(6) Uani 1 1 d .
O4 O -0.1247(4) 0.40990(15) 0.7080(3) 0.0353(7) Uani 1 1 d .
O5 O 0.8221(3) 0.72685(13) 0.4725(2) 0.0241(5) Uani 1 1 d .
O6 O 0.6467(3) 0.68847(15) 0.3228(2) 0.0291(6) Uani 1 1 d .
O7 O 0.5859(3) 0.78137(15) 0.3996(2) 0.0308(6) Uani 1 1 d .
S1 S -0.06326(10) 0.66605(4) 0.75233(7) 0.01887(18) Uani 1 1 d .
S2 S 0.23369(10) 0.71892(4) 0.59125(7) 0.01829(18) Uani 1 1 d .
S3 S 0.33038(9) 0.55668(4) 0.55125(7) 0.01623(17) Uani 1 1 d .

loop_
_atom_site_aniso_label
_atom_site_aniso_U_11
_atom_site_aniso_U_22
_atom_site_aniso_U_33
_atom_site_aniso_U_23
_atom_site_aniso_U_13
_atom_site_aniso_U_12
Br1 0.0273(2) 0.0287(2) 0.0207(2) 0.00020(14) -0.00548(14) -0.00298(15)
C1 0.0227(16) 0.0153(15) 0.0187(16) 0.0037(13) -0.0021(13) -0.0036(13)
C2 0.0255(16) 0.0182(16) 0.0168(16) -0.0034(13) 0.0033(13) -0.0016(14)
C3 0.0219(16) 0.0134(15) 0.0198(17) -0.0017(12) 0.0055(12) -0.0014(13)
C4 0.0231(16) 0.0197(17) 0.0208(17) -0.0037(13) 0.0052(13) -0.0018(13)
C5 0.0202(16) 0.0165(16) 0.0313(19) -0.0039(14) 0.0072(14) 0.0025(13)
C6 0.0190(15) 0.0180(16) 0.0236(17) -0.0063(13) 0.0067(13) -0.0009(13)
C7 0.0122(13) 0.0221(17) 0.0249(17) -0.0008(14) 0.0043(12) -0.0004(12)
C8 0.0178(15) 0.0266(18) 0.0242(17) -0.0011(15) 0.0073(13) -0.0038(14)
C9 0.0199(15) 0.0248(18) 0.0198(17) 0.0010(14) 0.0016(12) 0.0089(14)
C10 0.0186(15) 0.0168(15) 0.0190(16) 0.0019(13) 0.0024(12) 0.0010(13)
C11 0.0187(15) 0.0205(16) 0.0205(17) 0.0027(13) 0.0001(12) 0.0010(13)
Cu1 0.0114(2) 0.0154(2) 0.0148(2) -0.00253(17) 0.00113(17) 0.00200(16)
N1 0.0164(12) 0.0132(13) 0.0172(13) -0.0013(10) 0.0038(10) -0.0015(10)
N2 0.0177(13) 0.0182(14) 0.0271(16) -0.0003(12) -0.0007(11) 0.0001(11)
N3 0.0164(13) 0.0218(15) 0.0224(15) 0.0036(12) 0.0051(11) 0.0026(11)
O1 0.0154(10) 0.0175(11) 0.0197(12) -0.0015(9) 0.0000(9) 0.0016(9)
O2 0.0217(11) 0.0185(12) 0.0234(12) -0.0026(10) 0.0053(9) -0.0030(10)
O3 0.0283(13) 0.0293(15) 0.0461(17) -0.0134(13) 0.0166(12) -0.0006(11)
O4 0.0426(16) 0.0207(14) 0.0444(17) 0.0045(12) 0.0130(13) -0.0087(12)
O5 0.0201(11) 0.0218(12) 0.0274(13) 0.0027(10) -0.0029(10) 0.0040(10)
O6 0.0314(13) 0.0288(14) 0.0261(14) -0.0086(11) 0.0028(10) -0.0002(11)
O7 0.0296(13) 0.0306(15) 0.0304(14) -0.0007(12) 0.0009(11) 0.0148(12)
S1 0.0132(3) 0.0196(4) 0.0244(4) -0.0056(3) 0.0051(3) -0.0003(3)
S2 0.0152(3) 0.0174(4) 0.0219(4) 0.0010(3) 0.0026(3) 0.0014(3)
S3 0.0135(3) 0.0190(4) 0.0157(4) -0.0014(3) 0.0015(3) 0.0024(3)

loop_
_atom_type_symbol
_atom_type_description
_atom_type_scat_dispersion_real
_atom_type_scat_dispersion_imag
_atom_type_scat_source
C C 0.0181 0.0091 'International Tables Vol C Tables 4.2.6.8 and 6.1.1.4'
H H 0.0000 0.0000 'International Tables Vol C Tables 4.2.6.8 and 6.1.1.4'
N N 0.0311 0.0180 'International Tables Vol C Tables 4.2.6.8 and 6.1.1.4'
S S 0.3331 0.5567 'International Tables Vol C Tables 4.2.6.8 and 6.1.1.4'
Cu Cu -1.9646 0.5888 'International Tables Vol C Tables 4.2.6.8 and 6.1.1.4'
Br Br -0.6763 1.2805 'International Tables Vol C Tables 4.2.6.8 and 6.1.1.4'
O O 0.0492 0.0322 'International Tables Vol C Tables 4.2.6.8 and 6.1.1.4'

loop_
_geom_angle_atom_site_label_1
_geom_angle_atom_site_label_2
_geom_angle_atom_site_label_3
_geom_angle
C2 C1 Br1 119.9(3)
C11 C1 Br1 119.6(3)
C11 C1 C2 120.5(3)
C1 C2 H2 120.9
C3 C2 C1 118.2(3)
C3 C2 H2 120.9
C2 C3 C4 119.9(3)
N1 C3 C2 121.9(3)
N1 C3 C4 118.2(3)
C3 C4 H4A 108.7
C3 C4 H4B 108.7
C3 C4 S1 114.3(2)
H4A C4 H4B 107.6
S1 C4 H4A 108.7
S1 C4 H4B 108.7
H5A C5 H5B 107.5
C6 C5 H5A 108.4
C6 C5 H5B 108.4
C6 C5 S1 115.5(2)
S1 C5 H5A 108.4
S1 C5 H5B 108.4
C5 C6 H6A 109.9
C5 C6 H6B 109.9
C5 C6 S2 109.0(2)
H6A C6 H6B 108.3
S2 C6 H6A 109.9
S2 C6 H6B 109.9
H7A C7 H7B 108.5
C8 C7 H7A 110.2
C8 C7 H7B 110.2
C8 C7 S2 107.7(2)
S2 C7 H7A 110.2
S2 C7 H7B 110.2
C7 C8 H8A 108.1
C7 C8 H8B 108.1
C7 C8 S3 116.6(2)
H8A C8 H8B 107.3
S3 C8 H8A 108.1
S3 C8 H8B 108.1
H9A C9 H9B 107.6
C10 C9 H9A 108.6
C10 C9 H9B 108.6
C10 C9 S3 114.5(2)
S3 C9 H9A 108.6
S3 C9 H9B 108.6
C11 C10 C9 119.2(3)
N1 C10 C9 118.5(3)
N1 C10 C11 122.2(3)
C1 C11 C10 117.9(3)
C1 C11 H11 121.0
C10 C11 H11 121.0
N1 Cu1 O2 87.61(10)
N1 Cu1 S1 86.21(8)
N1 Cu1 S2 95.06(8)
N1 Cu1 S3 85.90(8)
O1 Cu1 N1 172.17(11)
O1 Cu1 O2 86.11(10)
O1 Cu1 S1 92.10(8)
O1 Cu1 S2 92.37(8)
O1 Cu1 S3 97.67(8)
O2 Cu1 S1 114.22(7)
O2 Cu1 S2 161.62(6)
O2 Cu1 S3 80.61(6)
S1 Cu1 S2 84.12(3)
S1 Cu1 S3 162.86(3)
S3 Cu1 S2 81.45(3)
C3 N1 C10 118.9(3)
C3 N1 Cu1 121.0(2)
C10 N1 Cu1 119.9(2)
O3 N2 O2 118.5(3)
O4 N2 O2 118.8(3)
O4 N2 O3 122.7(3)
O6 N3 O5 119.1(3)
O7 N3 O5 119.1(3)
O7 N3 O6 121.9(3)
Cu1 O1 H1A 112(2)
Cu1 O1 H1B 112(2)
H1A O1 H1B 108(3)
N2 O2 Cu1 115.1(2)
C4 S1 C5 101.58(17)
C4 S1 Cu1 95.58(11)
C5 S1 Cu1 104.34(11)
C6 S2 Cu1 92.36(11)
C7 S2 C6 104.70(16)
C7 S2 Cu1 93.60(12)
C8 S3 Cu1 105.31(12)
C9 S3 C8 101.56(17)
C9 S3 Cu1 92.64(11)

loop_
_geom_bond_atom_site_label_1
_geom_bond_atom_site_label_2
_geom_bond_distance
Br1 C1 1.879(3)
C1 C2 1.388(5)
C1 C11 1.382(5)
C2 H2 0.9500
C2 C3 1.386(5)
C3 C4 1.516(5)
C3 N1 1.350(4)
C4 H4A 0.9900
C4 H4B 0.9900
C4 S1 1.803(4)
C5 H5A 0.9900
C5 H5B 0.9900
C5 C6 1.513(4)
C5 S1 1.832(4)
C6 H6A 0.9900
C6 H6B 0.9900
C6 S2 1.823(3)
C7 H7A 0.9900
C7 H7B 0.9900
C7 C8 1.532(5)
C7 S2 1.815(3)
C8 H8A 0.9900
C8 H8B 0.9900
C8 S3 1.815(4)
C9 H9A 0.9900
C9 H9B 0.9900
C9 C10 1.495(5)
C9 S3 1.807(3)
C10 C11 1.388(5)
C10 N1 1.352(4)
C11 H11 0.9500
Cu1 N1 1.978(3)
Cu1 O1 1.929(2)
Cu1 O2 2.335(3)
Cu1 S1 2.3736(9)
Cu1 S2 2.7304(10)
Cu1 S3 2.4301(8)
N2 O2 1.273(4)
N2 O3 1.234(4)
N2 O4 1.232(4)
N3 O5 1.280(4)
N3 O6 1.237(4)
N3 O7 1.231(4)
O1 H1A 0.859(18)
O1 H1B 0.854(18)

loop_
_geom_hbond_atom_site_label_D
_geom_hbond_atom_site_label_H
_geom_hbond_atom_site_label_A
_geom_hbond_distance_DH
_geom_hbond_distance_HA
_geom_hbond_distance_DA
_geom_hbond_angle_DHA
_geom_hbond_site_symmetry_A
O1 H1A N3 0.859(18) 2.53(2) 3.313(4) 153(3) 1_455
O1 H1A O5 0.859(18) 1.77(2) 2.612(4) 166(4) 1_455
O1 H1A O6 0.859(18) 2.63(3) 3.257(4) 131(3) 1_455
O1 H1B O2 0.854(18) 1.83(2) 2.663(3) 166(4) 3_566

loop_
_geom_torsion_atom_site_label_1
_geom_torsion_atom_site_label_2
_geom_torsion_atom_site_label_3
_geom_torsion_atom_site_label_4
_geom_torsion
Br1 C1 C2 C3 174.5(3)
Br1 C1 C11 C10 -174.8(3)
C1 C2 C3 C4 179.2(3)
C1 C2 C3 N1 0.3(5)
C2 C1 C11 C10 4.1(5)
C2 C3 C4 S1 157.5(3)
C2 C3 N1 C10 4.1(5)
C2 C3 N1 Cu1 -170.5(3)
C3 C4 S1 C5 -84.6(3)
C3 C4 S1 Cu1 21.4(3)
C4 C3 N1 C10 -174.9(3)
C4 C3 N1 Cu1 10.5(4)
C5 C6 S2 C7 -151.4(2)
C5 C6 S2 Cu1 -57.1(2)
C6 C5 S1 C4 68.3(3)
C6 C5 S1 Cu1 -30.6(3)
C7 C8 S3 C9 -72.2(3)
C7 C8 S3 Cu1 23.8(3)
C8 C7 S2 C6 152.9(2)
C8 C7 S2 Cu1 59.5(2)
C9 C10 C11 C1 -176.6(3)
C9 C10 N1 C3 172.6(3)
C9 C10 N1 Cu1 -12.7(4)
C10 C9 S3 C8 77.3(3)
C10 C9 S3 Cu1 -28.9(3)
C11 C1 C2 C3 -4.4(5)
C11 C10 N1 C3 -4.4(5)
C11 C10 N1 Cu1 170.2(3)
N1 C3 C4 S1 -23.4(4)
N1 C10 C11 C1 0.4(5)
O3 N2 O2 Cu1 -10.2(4)
O4 N2 O2 Cu1 169.5(2)
S1 C5 C6 S2 65.8(3)
S2 C7 C8 S3 -62.1(3)
S3 C9 C10 C11 -151.3(3)
S3 C9 C10 N1 31.6(4)
